data_4113440
loop_
_publ_author_name
'Jillian R. Moncarz'
'Tim J. Brunker'
'David S. Glueck'
'Roger D. Sommer'
'Arnold L. Rheingold'

_publ_section_title
;
 Stereochemistry of Palladium-Mediated Synthesis of PAMP-BH3: Retention of
 Configuration at P in Formation of Pd-P and P-C Bonds
;
_journal_name_full 'Journal of the American Chemical Society'
_journal_page_first 1180
_journal_page_last 1181
_journal_paper_doi 10.1021/ja029404c
_journal_volume 125
_journal_year 2003
_chemical_formula_sum 'C42 H46 B O P3 Pd'
_chemical_formula_weight 776.91
_chemical_name_systematic
; 
 ? 
;
_space_group_IT_number 4
_symmetry_cell_setting monoclinic
_symmetry_space_group_name_Hall 'P 2yb'
_symmetry_space_group_name_H-M 'P 1 21 1'
_atom_sites_solution_hydrogens geom
_atom_sites_solution_primary direct
_atom_sites_solution_secondary difmap
_audit_creation_method SHELXL-97
_cell_angle_alpha 90.00
_cell_angle_beta 107.892(3)
_cell_angle_gamma 90.00
_cell_formula_units_Z 2
_cell_length_a 9.9307(14)
_cell_length_b 15.139(2)
_cell_length_c 13.712(2)
_cell_measurement_temperature 173(2)
_cell_volume 1961.8(5)
_computing_cell_refinement 'Bruker SMART'
_computing_data_collection 'Bruker SMART'
_computing_data_reduction 'Bruker SHELXTL'
_computing_molecular_graphics 'Bruker SHELXTL'
_computing_publication_material 'Bruker SHELXTL'
_computing_structure_refinement 'SHELXL-97 (Sheldrick, 1997)'
_computing_structure_solution 'SHELXS-97 (Sheldrick, 1990)'
_diffrn_ambient_temperature 173(2)
_diffrn_measured_fraction_theta_full 0.863
_diffrn_measured_fraction_theta_max 0.863
_diffrn_measurement_device_type 'CCD area detector'
_diffrn_measurement_method 'phi and omega scans'
_diffrn_radiation_monochromator graphite
_diffrn_radiation_source 'fine-focus sealed tube'
_diffrn_radiation_type MoK\a
_diffrn_radiation_wavelength 0.71073
_diffrn_reflns_av_R_equivalents 0.1049
_diffrn_reflns_av_sigmaI/netI 0.2043
_diffrn_reflns_limit_h_max 13
_diffrn_reflns_limit_h_min -12
_diffrn_reflns_limit_k_max 17
_diffrn_reflns_limit_k_min -19
_diffrn_reflns_limit_l_max 13
_diffrn_reflns_limit_l_min -18
_diffrn_reflns_number 9833
_diffrn_reflns_theta_full 28.28
_diffrn_reflns_theta_max 28.28
_diffrn_reflns_theta_min 1.56
_exptl_absorpt_coefficient_mu 0.626
_exptl_absorpt_correction_type 'empirical from SADABS'
_exptl_crystal_colour colorless
_exptl_crystal_density_diffrn 1.315
_exptl_crystal_description block
_exptl_crystal_F_000 804
_exptl_crystal_size_max 0.08
_exptl_crystal_size_mid 0.06
_exptl_crystal_size_min 0.04
_refine_diff_density_max 1.117
_refine_diff_density_min -1.226
_refine_diff_density_rms 0.162
_refine_ls_abs_structure_details 'Flack H D (1983), Acta Cryst. A39, 876-881'
_refine_ls_abs_structure_Flack 0.10(4)
_refine_ls_extinction_method none
_refine_ls_goodness_of_fit_ref 1.023
_refine_ls_hydrogen_treatment mixed
_refine_ls_matrix_type full
_refine_ls_number_parameters 434
_refine_ls_number_reflns 6403
_refine_ls_number_restraints 1
_refine_ls_restrained_S_all 1.023
_refine_ls_R_factor_all 0.1501
_refine_ls_R_factor_gt 0.0787
_refine_ls_shift/su_max 0.957
_refine_ls_shift/su_mean 0.015
_refine_ls_structure_factor_coef Fsqd
_refine_ls_weighting_details 'calc w=1/[\s^2^(Fo^2^)+(0.0247P)^2^+0.0000P] where P=(Fo^2^+2Fc^2^)/3'
_refine_ls_weighting_scheme calc
_refine_ls_wR_factor_gt 0.1141
_refine_ls_wR_factor_ref 0.1389
_reflns_number_gt 3935
_reflns_number_total 6403
_reflns_threshold_expression >2sigma(I)
_cod_data_source_file ja029404c_s2_1.cif
_cod_data_source_block C42H46BOP3Pd
_cod_original_cell_volume 1961.7(5)
_cod_database_code 4113440

loop_
_symmetry_equiv_pos_as_xyz
'x, y, z'
'-x, y+1/2, -z'

loop_
_atom_site_label
_atom_site_type_symbol
_atom_site_fract_x
_atom_site_fract_y
_atom_site_fract_z
_atom_site_U_iso_or_equiv
_atom_site_adp_type
_atom_site_occupancy
_atom_site_symmetry_multiplicity
_atom_site_calc_flag
_atom_site_refinement_flags
Pd1 Pd 0.88015(5) 0.57670(4) 0.25164(5) 0.01697(12) Uani 1 1 d .
P1 P 0.70426(17) 0.53136(12) 0.10650(17) 0.0174(5) Uani 1 1 d .
P2 P 0.71176(18) 0.67248(13) 0.27358(17) 0.0200(5) Uani 1 1 d .
P3 P 1.06990(17) 0.49539(13) 0.23229(18) 0.0232(6) Uani 1 1 d .
B1 B 1.1659(8) 0.5547(5) 0.1466(7) 0.038(3) Uani 1 1 d .
H51A H 1.2443 0.5178 0.1411 0.057 Uiso 1 1 calc R
H51B H 1.2027 0.6116 0.1774 0.057 Uiso 1 1 calc R
H51C H 1.0989 0.5644 0.0782 0.057 Uiso 1 1 calc R
C35 C 1.1994(7) 0.4654(5) 0.3523(6) 0.039(3) Uani 1 1 d .
H35A H 1.2758 0.4316 0.3386 0.058 Uiso 1 1 calc R
H35B H 1.1541 0.4293 0.3927 0.058 Uiso 1 1 calc R
H35C H 1.2384 0.5190 0.3906 0.058 Uiso 1 1 calc R
C1 C 0.5748(6) 0.6227(4) 0.0732(6) 0.0183(19) Uani 1 1 d .
H1A H 0.6250 0.6735 0.0532 0.022 Uiso 1 1 calc R
C2 C 0.5448(6) 0.6510(5) 0.1713(6) 0.0188(19) Uani 1 1 d .
H2A H 0.5017 0.5984 0.1943 0.023 Uiso 1 1 calc R
C3 C 0.4432(6) 0.6065(5) -0.0175(6) 0.029(2) Uani 1 1 d .
H3A H 0.3822 0.6588 -0.0289 0.043 Uiso 1 1 calc R
H3B H 0.3916 0.5555 -0.0030 0.043 Uiso 1 1 calc R
H3C H 0.4711 0.5947 -0.0789 0.043 Uiso 1 1 calc R
C4 C 0.4354(7) 0.7259(5) 0.1571(6) 0.027(2) Uani 1 1 d .
H4A H 0.3498 0.7106 0.1013 0.040 Uiso 1 1 calc R
H4B H 0.4754 0.7808 0.1401 0.040 Uiso 1 1 calc R
H4C H 0.4113 0.7339 0.2207 0.040 Uiso 1 1 calc R
C5 C 0.7351(6) 0.5063(5) -0.0173(6) 0.022(2) Uani 1 1 d .
C6 C 0.7443(6) 0.4216(5) -0.0474(6) 0.028(2) Uani 1 1 d .
H6A H 0.7314 0.3735 -0.0066 0.034 Uiso 1 1 calc R
C7 C 0.7729(8) 0.4068(6) -0.1390(7) 0.046(3) Uani 1 1 d .
H7A H 0.7807 0.3481 -0.1612 0.055 Uiso 1 1 calc R
C8 C 0.7902(7) 0.4775(6) -0.1978(7) 0.042(3) Uani 1 1 d .
H8A H 0.8046 0.4673 -0.2622 0.050 Uiso 1 1 calc R
C9 C 0.7863(7) 0.5629(7) -0.1632(6) 0.044(3) Uani 1 1 d .
H9A H 0.8022 0.6115 -0.2022 0.053 Uiso 1 1 calc R
C10 C 0.7601(6) 0.5770(8) -0.0739(5) 0.037(2) Uani 1 1 d .
H10A H 0.7586 0.6355 -0.0494 0.045 Uiso 1 1 calc R
C11 C 0.6026(6) 0.4411(5) 0.1327(6) 0.022(2) Uani 1 1 d .
C12 C 0.6241(7) 0.4200(4) 0.2376(7) 0.026(2) Uani 1 1 d .
H12A H 0.6965 0.4491 0.2894 0.031 Uiso 1 1 calc R
C13 C 0.5401(7) 0.3572(5) 0.2648(7) 0.033(2) Uani 1 1 d .
H13A H 0.5549 0.3430 0.3348 0.040 Uiso 1 1 calc R
C14 C 0.4310(7) 0.3142(5) 0.1858(6) 0.030(2) Uani 1 1 d .
H14A H 0.3716 0.2720 0.2034 0.036 Uiso 1 1 calc R
C15 C 0.4120(7) 0.3339(5) 0.0851(7) 0.036(2) Uani 1 1 d .
H15A H 0.3410 0.3039 0.0331 0.043 Uiso 1 1 calc R
C16 C 0.4958(7) 0.3976(4) 0.0578(6) 0.021(2) Uani 1 1 d .
H16A H 0.4798 0.4113 -0.0124 0.025 Uiso 1 1 calc R
C17 C 0.6697(6) 0.6759(5) 0.3936(6) 0.024(2) Uani 1 1 d .
C18 C 0.5514(7) 0.6282(6) 0.4057(7) 0.041(3) Uani 1 1 d .
H18A H 0.4893 0.5982 0.3487 0.049 Uiso 1 1 calc R
C19 C 0.5272(8) 0.6256(5) 0.4974(7) 0.042(3) Uani 1 1 d .
H19A H 0.4488 0.5935 0.5050 0.050 Uiso 1 1 calc R
C20 C 0.6179(8) 0.6702(6) 0.5808(7) 0.040(3) Uani 1 1 d .
H20A H 0.6005 0.6695 0.6452 0.048 Uiso 1 1 calc R
C21 C 0.7315(8) 0.7149(6) 0.5700(7) 0.043(3) Uani 1 1 d .
H21A H 0.7933 0.7447 0.6274 0.052 Uiso 1 1 calc R
C22 C 0.7580(8) 0.7175(5) 0.4782(7) 0.033(3) Uani 1 1 d .
H22A H 0.8385 0.7485 0.4727 0.040 Uiso 1 1 calc R
C23 C 0.7496(7) 0.7877(5) 0.2492(6) 0.020(2) Uani 1 1 d .
C24 C 0.6853(8) 0.8576(5) 0.2812(6) 0.030(2) Uani 1 1 d .
H24A H 0.6267 0.8480 0.3234 0.036 Uiso 1 1 calc R
C25 C 0.7076(9) 0.9427(5) 0.2506(8) 0.048(3) Uani 1 1 d .
H25 H 0.6613 0.9913 0.2704 0.058 Uiso 1 1 calc R
C26 C 0.7947(8) 0.9572(5) 0.1928(7) 0.040(3) Uani 1 1 d .
H26A H 0.8088 1.0155 0.1723 0.048 Uiso 1 1 calc R
C27 C 0.8618(8) 0.8880(6) 0.1642(7) 0.035(3) Uani 1 1 d .
H27A H 0.9240 0.8986 0.1249 0.042 Uiso 1 1 calc R
C28 C 0.8406(7) 0.8026(5) 0.1919(6) 0.029(2) Uani 1 1 d .
H28A H 0.8878 0.7546 0.1719 0.035 Uiso 1 1 calc R
C29 C 1.0176(6) 0.3870(5) 0.1815(6) 0.021(2) Uani 1 1 d .
C30 C 1.0526(7) 0.3550(5) 0.0965(6) 0.024(2) Uani 1 1 d .
H30A H 1.1075 0.3915 0.0669 0.029 Uiso 1 1 calc R
C31 C 1.0108(8) 0.2726(5) 0.0532(7) 0.038(3) Uani 1 1 d .
H31A H 1.0364 0.2537 -0.0048 0.045 Uiso 1 1 calc R
C32 C 0.9323(7) 0.2189(5) 0.0953(7) 0.034(3) Uani 1 1 d .
H32A H 0.9028 0.1622 0.0670 0.041 Uiso 1 1 calc R
C33 C 0.8968(8) 0.2485(6) 0.1794(7) 0.034(3) Uani 1 1 d .
H33A H 0.8398 0.2120 0.2071 0.041 Uiso 1 1 calc R
C34 C 0.9406(7) 0.3284(5) 0.2244(6) 0.025(2) Uani 1 1 d .
H34A H 0.9190 0.3446 0.2849 0.030 Uiso 1 1 calc R
C36 C 1.0152(6) 0.6240(5) 0.3852(6) 0.023(2) Uani 1 1 d .
C37 C 1.0134(6) 0.5850(6) 0.4740(6) 0.029(2) Uani 1 1 d .
C38 C 1.0994(8) 0.6132(5) 0.5702(7) 0.042(3) Uani 1 1 d .
H38A H 1.0944 0.5854 0.6311 0.051 Uiso 1 1 calc R
C39 C 1.1902(9) 0.6815(6) 0.5743(8) 0.051(3) Uani 1 1 d .
H39A H 1.2511 0.7001 0.6390 0.061 Uiso 1 1 calc R
C40 C 1.1957(8) 0.7236(6) 0.4882(7) 0.040(3) Uani 1 1 d .
H40A H 1.2571 0.7725 0.4922 0.048 Uiso 1 1 calc R
C41 C 1.1097(8) 0.6934(5) 0.3943(7) 0.032(2) Uani 1 1 d .
H41A H 1.1155 0.7214 0.3337 0.039 Uiso 1 1 calc R
C42 C 0.9015(10) 0.4763(7) 0.5531(7) 0.072(4) Uani 1 1 d .
H42A H 0.8343 0.4272 0.5340 0.108 Uiso 1 1 calc R
H42B H 0.8642 0.5216 0.5890 0.108 Uiso 1 1 calc R
H42C H 0.9923 0.4546 0.5983 0.108 Uiso 1 1 calc R
O1 O 0.9216(5) 0.5138(4) 0.4625(4) 0.0401(18) Uani 1 1 d .

loop_
_atom_site_aniso_label
_atom_site_aniso_U_11
_atom_site_aniso_U_22
_atom_site_aniso_U_33
_atom_site_aniso_U_23
_atom_site_aniso_U_13
_atom_site_aniso_U_12
Pd1 0.01696(17) 0.0170(2) 0.0167(2) -0.0002(4) 0.00481(18) 0.0000(3)
P1 0.0173(8) 0.0164(10) 0.0189(11) 0.0018(9) 0.0062(9) 0.0001(8)
P2 0.0208(8) 0.0225(11) 0.0174(12) -0.0045(10) 0.0068(9) -0.0005(8)
P3 0.0150(8) 0.0245(12) 0.0298(14) -0.0029(10) 0.0066(9) -0.0013(8)
B1 0.046(4) 0.023(7) 0.063(6) 0.009(4) 0.043(4) -0.002(4)
C35 0.030(4) 0.034(5) 0.033(6) 0.000(5) -0.020(5) 0.000(4)
C1 0.021(3) 0.022(4) 0.015(4) -0.004(3) 0.011(3) -0.011(3)
C2 0.027(3) 0.021(4) 0.016(4) 0.001(3) 0.017(3) 0.001(3)
C3 0.020(3) 0.033(5) 0.025(5) 0.004(4) -0.005(4) 0.004(3)
C4 0.023(3) 0.027(4) 0.031(5) 0.005(4) 0.008(4) 0.009(3)
C5 0.020(3) 0.031(5) 0.016(4) -0.007(4) 0.008(3) 0.004(3)
C6 0.016(3) 0.031(5) 0.040(5) -0.006(4) 0.014(4) -0.005(3)
C7 0.049(4) 0.039(5) 0.061(7) -0.016(5) 0.035(5) -0.022(4)
C8 0.042(4) 0.066(7) 0.027(5) -0.008(5) 0.026(4) -0.009(4)
C9 0.048(4) 0.049(6) 0.038(5) 0.027(5) 0.018(4) 0.001(5)
C10 0.052(4) 0.031(4) 0.034(4) -0.024(6) 0.022(3) 0.003(6)
C11 0.010(3) 0.024(4) 0.033(5) 0.003(4) 0.009(3) 0.014(3)
C12 0.033(4) 0.016(4) 0.028(5) -0.007(4) 0.011(4) -0.008(3)
C13 0.035(4) 0.031(5) 0.035(5) 0.025(4) 0.013(4) 0.009(4)
C14 0.040(4) 0.023(5) 0.035(5) 0.012(4) 0.023(4) -0.005(3)
C15 0.043(4) 0.018(4) 0.062(6) -0.001(4) 0.038(4) -0.009(3)
C16 0.031(4) 0.015(4) 0.017(4) -0.012(4) 0.009(4) 0.002(3)
C17 0.009(3) 0.036(5) 0.024(5) -0.004(4) 0.001(3) 0.008(3)
C18 0.023(4) 0.066(6) 0.029(6) -0.008(5) 0.002(4) -0.015(4)
C19 0.038(4) 0.061(6) 0.034(5) -0.003(5) 0.023(4) -0.002(4)
C20 0.042(4) 0.059(6) 0.029(5) 0.004(5) 0.023(4) 0.008(4)
C21 0.041(4) 0.057(6) 0.029(6) -0.005(5) 0.007(5) 0.003(4)
C22 0.028(4) 0.029(5) 0.037(6) 0.007(5) 0.001(4) -0.003(4)
C23 0.022(3) 0.021(4) 0.014(4) 0.012(4) 0.002(4) 0.000(3)
C24 0.036(4) 0.027(5) 0.023(5) 0.006(4) 0.001(4) 0.006(4)
C25 0.055(5) 0.018(5) 0.064(8) 0.006(5) 0.006(6) -0.007(4)
C26 0.045(5) 0.020(5) 0.048(7) 0.017(5) 0.002(5) -0.003(4)
C27 0.032(4) 0.040(6) 0.026(6) 0.015(5) -0.001(4) -0.008(4)
C28 0.027(4) 0.032(5) 0.019(5) -0.011(4) -0.006(4) -0.008(4)
C29 0.020(3) 0.018(4) 0.025(5) 0.005(4) 0.008(3) 0.001(3)
C30 0.023(3) 0.036(5) 0.016(4) -0.003(4) 0.012(3) 0.002(3)
C31 0.046(4) 0.026(5) 0.047(6) -0.015(4) 0.022(4) 0.006(4)
C32 0.024(4) 0.031(5) 0.042(6) -0.008(5) 0.002(4) -0.002(4)
C33 0.027(4) 0.032(6) 0.037(6) -0.007(5) 0.001(5) 0.000(4)
C34 0.030(4) 0.020(5) 0.023(5) -0.005(4) 0.006(4) -0.001(3)
C36 0.003(3) 0.042(5) 0.021(5) -0.001(4) -0.001(3) 0.003(3)
C37 0.020(3) 0.035(5) 0.028(4) -0.027(5) 0.001(3) -0.003(4)
C38 0.054(5) 0.035(6) 0.037(6) 0.010(4) 0.015(5) 0.006(4)
C39 0.055(5) 0.044(6) 0.040(7) -0.013(6) -0.003(6) 0.004(5)
C40 0.037(4) 0.037(5) 0.042(6) -0.017(5) 0.007(5) -0.015(4)
C41 0.040(4) 0.029(5) 0.021(5) -0.008(4) -0.001(4) -0.008(4)
C42 0.100(7) 0.067(7) 0.038(7) 0.023(6) 0.007(6) -0.043(6)
O1 0.041(3) 0.044(4) 0.031(4) 0.014(3) 0.004(3) -0.012(3)

loop_
_atom_type_symbol
_atom_type_description
_atom_type_scat_dispersion_real
_atom_type_scat_dispersion_imag
_atom_type_scat_source
C C 0.0033 0.0016 'International Tables Vol C Tables 4.2.6.8 and 6.1.1.4'
H H 0.0000 0.0000 'International Tables Vol C Tables 4.2.6.8 and 6.1.1.4'
B B 0.0013 0.0007 'International Tables Vol C Tables 4.2.6.8 and 6.1.1.4'
O O 0.0106 0.0060 'International Tables Vol C Tables 4.2.6.8 and 6.1.1.4'
P P 0.1023 0.0942 'International Tables Vol C Tables 4.2.6.8 and 6.1.1.4'
Pd Pd -0.9988 1.0072 'International Tables Vol C Tables 4.2.6.8 and 6.1.1.4'

loop_
_geom_angle_atom_site_label_1
_geom_angle_atom_site_label_2
_geom_angle_atom_site_label_3
_geom_angle
C36 Pd1 P2 88.0(2)
C36 Pd1 P1 172.7(2)
P2 Pd1 P1 84.98(7)
C36 Pd1 P3 87.5(2)
P2 Pd1 P3 172.64(7)
P1 Pd1 P3 99.70(7)
C11 P1 C1 103.1(3)
C11 P1 C5 106.7(4)
C1 P1 C5 103.0(3)
C11 P1 Pd1 112.0(3)
C1 P1 Pd1 106.0(2)
C5 P1 Pd1 123.7(2)
C17 P2 C23 104.7(4)
C17 P2 C2 106.9(3)
C23 P2 C2 102.5(3)
C17 P2 Pd1 120.9(2)
C23 P2 Pd1 112.2(2)
C2 P2 Pd1 108.0(2)
C29 P3 C35 99.4(4)
C29 P3 B1 108.9(4)
C35 P3 B1 108.8(4)
C29 P3 Pd1 112.3(2)
C35 P3 Pd1 113.7(3)
B1 P3 Pd1 112.8(3)
C3 C1 C2 114.5(5)
C3 C1 P1 116.0(5)
C2 C1 P1 107.6(5)
C1 C2 C4 114.6(6)
C1 C2 P2 110.3(4)
C4 C2 P2 113.7(5)
C6 C5 C10 121.1(8)
C6 C5 P1 121.1(6)
C10 C5 P1 117.5(6)
C5 C6 C7 118.6(8)
C8 C7 C6 120.0(8)
C7 C8 C9 120.2(8)
C10 C9 C8 119.6(9)
C9 C10 C5 120.4(10)
C16 C11 C12 118.8(7)
C16 C11 P1 123.9(6)
C12 C11 P1 116.9(5)
C13 C12 C11 120.6(7)
C12 C13 C14 119.0(8)
C15 C14 C13 120.2(7)
C14 C15 C16 120.8(7)
C11 C16 C15 120.6(8)
C22 C17 C18 117.8(8)
C22 C17 P2 120.9(6)
C18 C17 P2 121.0(6)
C19 C18 C17 120.6(8)
C18 C19 C20 119.6(8)
C21 C20 C19 120.0(9)
C20 C21 C22 121.1(8)
C21 C22 C17 120.8(8)
C24 C23 C28 120.2(7)
C24 C23 P2 122.1(6)
C28 C23 P2 117.6(6)
C23 C24 C25 118.9(8)
C26 C25 C24 120.9(8)
C25 C26 C27 120.0(8)
C26 C27 C28 120.7(9)
C27 C28 C23 119.3(8)
C30 C29 C34 115.8(7)
C30 C29 P3 121.5(6)
C34 C29 P3 122.8(6)
C31 C30 C29 123.2(7)
C32 C31 C30 119.2(8)
C31 C32 C33 118.9(8)
C34 C33 C32 122.5(8)
C33 C34 C29 120.3(8)
C37 C36 C41 116.3(7)
C37 C36 Pd1 117.8(5)
C41 C36 Pd1 125.9(6)
C36 C37 O1 115.1(6)
C36 C37 C38 122.7(8)
O1 C37 C38 122.2(8)
C39 C38 C37 118.4(9)
C40 C39 C38 121.6(9)
C39 C40 C41 118.4(8)
C40 C41 C36 122.7(9)
C37 O1 C42 118.0(6)

loop_
_geom_bond_atom_site_label_1
_geom_bond_atom_site_label_2
_geom_bond_distance
Pd1 C36 2.038(7)
Pd1 P2 2.302(2)
Pd1 P1 2.312(2)
Pd1 P3 2.333(2)
P1 C11 1.800(7)
P1 C1 1.848(7)
P1 C5 1.854(8)
P2 C17 1.818(8)
P2 C23 1.837(7)
P2 C2 1.842(7)
P3 C29 1.796(7)
P3 C35 1.807(8)
P3 B1 1.944(9)
C1 C3 1.522(9)
C1 C2 1.526(10)
C2 C4 1.541(9)
C5 C6 1.358(10)
C5 C10 1.388(12)
C6 C7 1.389(12)
C7 C8 1.382(12)
C8 C9 1.383(12)
C9 C10 1.345(10)
C11 C16 1.394(9)
C11 C12 1.424(11)
C12 C13 1.388(10)
C13 C14 1.432(10)
C14 C15 1.367(11)
C15 C16 1.398(10)
C17 C22 1.374(10)
C17 C18 1.431(10)
C18 C19 1.352(12)
C19 C20 1.393(11)
C20 C21 1.362(11)
C21 C22 1.363(13)
C23 C24 1.375(10)
C23 C28 1.386(11)
C24 C25 1.394(11)
C25 C26 1.359(13)
C26 C27 1.361(12)
C27 C28 1.382(11)
C29 C30 1.401(11)
C29 C34 1.413(10)
C30 C31 1.389(10)
C31 C32 1.371(11)
C32 C33 1.381(12)
C33 C34 1.366(10)
C36 C37 1.359(11)
C36 C41 1.389(10)
C37 O1 1.389(9)
C37 C38 1.399(11)
C38 C39 1.361(11)
C39 C40 1.358(13)
C40 C41 1.386(11)
C42 O1 1.435(11)
